data_4121308
loop_
_publ_author_name
'Daniel J. Harrison'
'Graham M. Lee'
'Matthew C. Leclerc'
'Ilia Korobkov'
'R. Tom Baker'

_publ_section_title
;
 Cobalt Fluorocarbenes: Cycloaddition Reactions with Tetrafluoroethylene
 and Reactivity of the Perfluorometallacyclic Products
;
_journal_name_full 'Journal of the American Chemical Society'
_journal_page_first 18296
_journal_page_last 18299
_journal_paper_doi 10.1021/ja411503c
_journal_volume 135
_journal_year 2013
_chemical_formula_sum 'C25 H21 Co F10 N O3 P S'
_chemical_formula_weight 695.39
_chemical_name_systematic
; 
 ? 
;
_space_group_IT_number 15
_symmetry_cell_setting monoclinic
_symmetry_space_group_name_Hall '-C 2yc'
_symmetry_space_group_name_H-M 'C 1 2/c 1'
_atom_sites_solution_hydrogens geom
_atom_sites_solution_primary direct
_atom_sites_solution_secondary difmap
_audit_creation_method SHELXL-97
_cell_angle_alpha 90.00
_cell_angle_beta 112.929(2)
_cell_angle_gamma 90.00
_cell_formula_units_Z 8
_cell_length_a 29.308(2)
_cell_length_b 10.9928(8)
_cell_length_c 19.2936(13)
_cell_measurement_reflns_used 6717
_cell_measurement_temperature 200(2)
_cell_measurement_theta_max 27.53
_cell_measurement_theta_min 2.29
_cell_volume 5724.8(7)
_computing_cell_refinement 'APEX II, Bruker (2009)'
_computing_data_collection 'APEX II, Bruker (2009)'
_computing_data_reduction 'XPREP, Bruker (2009)'
_computing_molecular_graphics 'SHELXTL, Bruker (2004)'
_computing_publication_material 'SHELXTL, Bruker (2004)'
_computing_structure_refinement 'SHELXL-97 (Sheldrick, 2008)'
_computing_structure_solution 'SHELXS-97 (Sheldrick, 2008)'
_diffrn_ambient_temperature 200(2)
_diffrn_measured_fraction_theta_full 0.986
_diffrn_measured_fraction_theta_max 0.986
_diffrn_measurement_device_type 'Bruker APEX-II CCD'
_diffrn_measurement_method '\f and \w scans'
_diffrn_radiation_monochromator graphite
_diffrn_radiation_source 'fine-focus sealed tube'
_diffrn_radiation_type MoK\a
_diffrn_radiation_wavelength 0.71073
_diffrn_reflns_av_R_equivalents 0.0433
_diffrn_reflns_av_sigmaI/netI 0.0469
_diffrn_reflns_limit_h_max 39
_diffrn_reflns_limit_h_min -38
_diffrn_reflns_limit_k_max 14
_diffrn_reflns_limit_k_min -14
_diffrn_reflns_limit_l_max 24
_diffrn_reflns_limit_l_min -25
_diffrn_reflns_number 28049
_diffrn_reflns_theta_full 28.38
_diffrn_reflns_theta_max 28.38
_diffrn_reflns_theta_min 2.00
_exptl_absorpt_coefficient_mu 0.822
_exptl_absorpt_correction_T_max 0.9918
_exptl_absorpt_correction_T_min 0.8797
_exptl_absorpt_correction_type multi-scan
_exptl_absorpt_process_details 'SADABS, Bruker (2003)'
_exptl_crystal_colour red
_exptl_crystal_density_diffrn 1.614
_exptl_crystal_density_meas ?
_exptl_crystal_description plate
_exptl_crystal_F_000 2800
_exptl_crystal_size_max 0.16
_exptl_crystal_size_mid 0.10
_exptl_crystal_size_min 0.01
_refine_diff_density_max 0.886
_refine_diff_density_min -0.487
_refine_diff_density_rms 0.073
_refine_ls_extinction_method none
_refine_ls_goodness_of_fit_ref 1.019
_refine_ls_hydrogen_treatment constr
_refine_ls_matrix_type full
_refine_ls_number_parameters 380
_refine_ls_number_reflns 7069
_refine_ls_number_restraints 0
_refine_ls_restrained_S_all 1.019
_refine_ls_R_factor_all 0.0868
_refine_ls_R_factor_gt 0.0505
_refine_ls_shift/su_max 0.001
_refine_ls_shift/su_mean 0.000
_refine_ls_structure_factor_coef Fsqd
_refine_ls_weighting_details 'calc w=1/[\s^2^(Fo^2^)+(0.0721P)^2^+4.2883P] where P=(Fo^2^+2Fc^2^)/3'
_refine_ls_weighting_scheme calc
_refine_ls_wR_factor_gt 0.1194
_refine_ls_wR_factor_ref 0.1371
_reflns_number_gt 4854
_reflns_number_total 7069
_reflns_threshold_expression >2sigma(I)
_cod_data_source_file ja411503c_si_007.cif
_cod_data_source_block tb091
_cod_depositor_comments
;
The following automatic conversions were performed:

'_exptl_crystal_density_meas' value 'n/a' was changed to '?' - the
value is perceived as not measured.

Automatic conversion script
Id: cif_fix_values 3008 2015-01-20 13:52:24Z robertas 
;
_cod_database_code 4121308

loop_
_symmetry_equiv_pos_as_xyz
'x, y, z'
'-x, y, -z+1/2'
'x+1/2, y+1/2, z'
'-x+1/2, y+1/2, -z+1/2'
'-x, -y, -z'
'x, -y, z-1/2'
'-x+1/2, -y+1/2, -z'
'x+1/2, -y+1/2, z-1/2'

loop_
_atom_site_label
_atom_site_type_symbol
_atom_site_fract_x
_atom_site_fract_y
_atom_site_fract_z
_atom_site_U_iso_or_equiv
_atom_site_adp_type
_atom_site_occupancy
_atom_site_symmetry_multiplicity
_atom_site_calc_flag
_atom_site_refinement_flags
Co1 Co 0.140480(14) 0.26275(3) 0.13871(2) 0.02702(12) Uani 1 1 d .
S1 S 0.18452(4) 0.65844(8) 0.38335(5) 0.0511(2) Uani 1 1 d .
P1 P 0.16592(3) 0.14555(6) 0.24148(4) 0.02774(16) Uani 1 1 d .
F1 F 0.07311(7) 0.06867(18) 0.11742(12) 0.0630(6) Uani 1 1 d .
F2 F 0.04624(7) 0.2415(2) 0.13928(13) 0.0635(6) Uani 1 1 d .
F3 F 0.06033(9) 0.1170(2) -0.01972(13) 0.0796(7) Uani 1 1 d .
F4 F -0.00872(10) 0.3504(2) 0.01716(14) 0.0848(8) Uani 1 1 d .
F5 F -0.00793(12) 0.1939(4) -0.14103(16) 0.1116(11) Uani 1 1 d .
F6 F -0.06741(10) 0.2560(4) -0.11694(18) 0.1259(14) Uani 1 1 d .
F7 F -0.01591(15) 0.3801(4) -0.12531(18) 0.1257(12) Uani 1 1 d .
F8 F 0.10091(15) 0.6697(5) 0.27203(19) 0.168(2) Uani 1 1 d .
F9 F 0.09985(13) 0.5643(4) 0.3650(3) 0.1470(15) Uani 1 1 d .
F10 F 0.10085(12) 0.7512(3) 0.3710(2) 0.1154(12) Uani 1 1 d .
O1 O 0.19740(15) 0.7693(3) 0.3564(2) 0.0884(10) Uani 1 1 d .
O2 O 0.19693(11) 0.6590(3) 0.46233(14) 0.0694(8) Uani 1 1 d .
O3 O 0.19670(13) 0.5508(3) 0.35359(18) 0.0900(10) Uani 1 1 d .
N1 N 0.16163(9) 0.1517(2) 0.08227(13) 0.0348(5) Uani 1 1 d .
C1 C 0.10964(13) 0.4310(3) 0.0995(2) 0.0522(9) Uani 1 1 d .
H1A H 0.0741 0.4468 0.0666 0.063 Uiso 1 1 calc R
C2 C 0.12963(15) 0.4283(3) 0.1778(2) 0.0521(9) Uani 1 1 d .
H2A H 0.1113 0.4438 0.2110 0.063 Uiso 1 1 calc R
C3 C 0.18049(15) 0.4096(3) 0.2015(2) 0.0536(10) Uani 1 1 d .
H3A H 0.2049 0.4066 0.2549 0.064 Uiso 1 1 calc R
C4 C 0.19126(14) 0.3962(3) 0.1387(3) 0.0568(10) Uani 1 1 d .
H4A H 0.2248 0.3812 0.1384 0.068 Uiso 1 1 calc R
C5 C 0.14717(17) 0.4099(3) 0.0750(2) 0.0557(10) Uani 1 1 d .
H5A H 0.1438 0.4069 0.0214 0.067 Uiso 1 1 calc R
C6 C 0.17329(12) -0.0124(3) 0.22019(19) 0.0426(7) Uani 1 1 d .
H6A H 0.1844 -0.0603 0.2667 0.064 Uiso 1 1 calc R
H6B H 0.1979 -0.0179 0.1976 0.064 Uiso 1 1 calc R
H6C H 0.1415 -0.0441 0.1848 0.064 Uiso 1 1 calc R
C7 C 0.22789(10) 0.1771(2) 0.31055(15) 0.0287(6) Uani 1 1 d .
C8 C 0.26586(11) 0.1931(2) 0.28529(17) 0.0325(6) Uani 1 1 d .
H8A H 0.2586 0.1934 0.2328 0.039 Uiso 1 1 calc R
C9 C 0.31405(12) 0.2085(3) 0.33603(19) 0.0392(7) Uani 1 1 d .
H9A H 0.3398 0.2191 0.3182 0.047 Uiso 1 1 calc R
C10 C 0.32508(12) 0.2085(3) 0.41168(19) 0.0434(7) Uani 1 1 d .
H10A H 0.3582 0.2211 0.4463 0.052 Uiso 1 1 calc R
C11 C 0.28781(14) 0.1902(3) 0.43771(19) 0.0504(8) Uani 1 1 d .
H11A H 0.2956 0.1883 0.4903 0.060 Uiso 1 1 calc R
C12 C 0.23945(12) 0.1747(3) 0.38771(17) 0.0402(7) Uani 1 1 d .
H12A H 0.2140 0.1623 0.4059 0.048 Uiso 1 1 calc R
C13 C 0.12611(11) 0.1467(3) 0.29323(17) 0.0420(7) Uani 1 1 d .
C14 C 0.12258(15) 0.2526(4) 0.3311(2) 0.0564(10) Uani 1 1 d .
H14A H 0.1416 0.3226 0.3310 0.068 Uiso 1 1 calc R
C15 C 0.09069(19) 0.2536(5) 0.3690(3) 0.0833(17) Uani 1 1 d .
H15A H 0.0878 0.3250 0.3948 0.100 Uiso 1 1 calc R
C16 C 0.06360(17) 0.1528(6) 0.3695(3) 0.0944(19) Uani 1 1 d .
H16A H 0.0421 0.1547 0.3958 0.113 Uiso 1 1 calc R
C17 C 0.06707(16) 0.0489(6) 0.3325(3) 0.0861(16) Uani 1 1 d .
H17A H 0.0479 -0.0205 0.3330 0.103 Uiso 1 1 calc R
C18 C 0.09855(13) 0.0445(4) 0.2942(2) 0.0582(10) Uani 1 1 d .
H18A H 0.1012 -0.0277 0.2689 0.070 Uiso 1 1 calc R
C19 C 0.07368(11) 0.1908(3) 0.10361(18) 0.0424(7) Uani 1 1 d .
C20 C 0.04448(13) 0.1982(4) 0.0190(2) 0.0527(9) Uani 1 1 d .
C21 C 0.00750(14) 0.2660(4) -0.0187(2) 0.0609(10) Uani 1 1 d .
C22 C -0.02050(15) 0.2702(5) -0.1019(2) 0.0695(12) Uani 1 1 d .
C23 C 0.17545(12) 0.0967(3) 0.04466(17) 0.0395(7) Uani 1 1 d .
C24 C 0.19189(15) 0.0252(3) -0.0047(2) 0.0539(9) Uani 1 1 d .
H24A H 0.1639 -0.0214 -0.0398 0.081 Uiso 1 1 calc R
H24B H 0.2181 -0.0309 0.0255 0.081 Uiso 1 1 calc R
H24C H 0.2048 0.0796 -0.0330 0.081 Uiso 1 1 calc R
C25 C 0.11910(18) 0.6594(4) 0.3461(3) 0.0744(12) Uani 1 1 d .

loop_
_atom_site_aniso_label
_atom_site_aniso_U_11
_atom_site_aniso_U_22
_atom_site_aniso_U_33
_atom_site_aniso_U_23
_atom_site_aniso_U_13
_atom_site_aniso_U_12
Co1 0.0299(2) 0.02719(19) 0.0244(2) 0.00094(14) 0.01109(15) -0.00107(15)
S1 0.0678(6) 0.0561(5) 0.0374(5) -0.0011(4) 0.0294(4) 0.0060(5)
P1 0.0291(3) 0.0285(3) 0.0268(4) 0.0030(3) 0.0121(3) 0.0003(3)
F1 0.0471(11) 0.0565(12) 0.0647(14) 0.0178(10) -0.0008(10) -0.0212(10)
F2 0.0351(10) 0.0958(17) 0.0631(14) 0.0092(12) 0.0231(10) 0.0005(11)
F3 0.0754(16) 0.0914(17) 0.0594(15) -0.0121(13) 0.0125(12) 0.0339(14)
F4 0.0930(19) 0.0914(18) 0.0694(16) -0.0067(13) 0.0311(14) 0.0400(15)
F5 0.088(2) 0.163(3) 0.0637(17) -0.0125(19) 0.0085(15) 0.056(2)
F6 0.0372(13) 0.251(5) 0.073(2) 0.000(2) 0.0029(13) 0.0103(19)
F7 0.143(3) 0.131(3) 0.073(2) 0.027(2) 0.009(2) 0.000(2)
F8 0.110(3) 0.292(6) 0.058(2) -0.022(3) -0.0153(18) 0.062(3)
F9 0.087(2) 0.122(3) 0.219(5) -0.017(3) 0.045(3) -0.046(2)
F10 0.086(2) 0.126(3) 0.137(3) -0.023(2) 0.047(2) 0.0352(19)
O1 0.116(3) 0.085(2) 0.091(2) 0.0202(18) 0.069(2) -0.0040(19)
O2 0.0713(18) 0.101(2) 0.0382(14) -0.0026(14) 0.0234(13) -0.0033(16)
O3 0.107(3) 0.084(2) 0.078(2) -0.0215(17) 0.0336(19) 0.0283(19)
N1 0.0448(14) 0.0325(12) 0.0291(13) -0.0034(10) 0.0168(11) -0.0051(11)
C1 0.049(2) 0.0303(15) 0.060(2) 0.0056(15) 0.0018(18) 0.0084(15)
C2 0.076(3) 0.0346(16) 0.063(2) -0.0059(16) 0.046(2) -0.0007(17)
C3 0.071(3) 0.0229(14) 0.046(2) -0.0009(13) -0.0004(18) -0.0062(16)
C4 0.050(2) 0.0247(15) 0.108(3) -0.0020(18) 0.045(2) -0.0040(15)
C5 0.105(3) 0.0318(16) 0.045(2) 0.0072(15) 0.045(2) 0.0032(19)
C6 0.0435(17) 0.0282(14) 0.0490(19) 0.0016(14) 0.0101(15) 0.0017(13)
C7 0.0301(13) 0.0269(12) 0.0293(14) 0.0019(11) 0.0118(12) 0.0009(11)
C8 0.0346(15) 0.0331(14) 0.0326(15) 0.0072(12) 0.0162(13) 0.0052(12)
C9 0.0343(16) 0.0314(14) 0.053(2) 0.0067(14) 0.0188(15) 0.0012(13)
C10 0.0346(16) 0.0383(16) 0.046(2) -0.0053(14) 0.0031(14) -0.0003(14)
C11 0.053(2) 0.060(2) 0.0275(16) -0.0067(15) 0.0051(15) 0.0013(18)
C12 0.0433(17) 0.0501(18) 0.0292(15) -0.0010(14) 0.0163(13) -0.0003(15)
C13 0.0309(15) 0.061(2) 0.0356(17) 0.0196(15) 0.0150(13) 0.0071(15)
C14 0.062(2) 0.068(2) 0.051(2) 0.0177(18) 0.0356(19) 0.0266(19)
C15 0.087(3) 0.115(4) 0.075(3) 0.041(3) 0.060(3) 0.055(3)
C16 0.057(3) 0.157(5) 0.094(4) 0.059(4) 0.057(3) 0.040(3)
C17 0.050(2) 0.133(5) 0.083(3) 0.044(3) 0.034(2) -0.010(3)
C18 0.0422(19) 0.080(3) 0.052(2) 0.0220(19) 0.0177(17) -0.0100(19)
C19 0.0326(16) 0.0503(18) 0.0394(18) 0.0122(15) 0.0087(14) -0.0038(14)
C20 0.0425(19) 0.057(2) 0.052(2) 0.0037(17) 0.0116(17) -0.0066(17)
C21 0.046(2) 0.074(3) 0.060(3) 0.001(2) 0.0188(19) 0.0010(19)
C22 0.040(2) 0.111(4) 0.046(2) 0.012(2) 0.0038(17) 0.013(2)
C23 0.0523(19) 0.0358(15) 0.0312(16) -0.0035(13) 0.0171(14) -0.0044(14)
C24 0.073(2) 0.0476(19) 0.049(2) -0.0112(16) 0.0325(19) 0.0027(18)
C25 0.073(3) 0.081(3) 0.059(3) -0.016(2) 0.015(2) 0.001(3)

loop_
_atom_type_symbol
_atom_type_description
_atom_type_scat_dispersion_real
_atom_type_scat_dispersion_imag
_atom_type_scat_source
C C 0.0033 0.0016 'International Tables Vol C Tables 4.2.6.8 and 6.1.1.4'
H H 0.0000 0.0000 'International Tables Vol C Tables 4.2.6.8 and 6.1.1.4'
N N 0.0061 0.0033 'International Tables Vol C Tables 4.2.6.8 and 6.1.1.4'
O O 0.0106 0.0060 'International Tables Vol C Tables 4.2.6.8 and 6.1.1.4'
F F 0.0171 0.0103 'International Tables Vol C Tables 4.2.6.8 and 6.1.1.4'
P P 0.1023 0.0942 'International Tables Vol C Tables 4.2.6.8 and 6.1.1.4'
S S 0.1246 0.1234 'International Tables Vol C Tables 4.2.6.8 and 6.1.1.4'
Co Co 0.3494 0.9721 'International Tables Vol C Tables 4.2.6.8 and 6.1.1.4'

loop_
_geom_angle_atom_site_label_1
_geom_angle_atom_site_label_2
_geom_angle_atom_site_label_3
_geom_angle
N1 Co1 C19 92.72(13)
N1 Co1 C2 156.90(12)
C19 Co1 C2 102.01(15)
N1 Co1 C1 124.08(13)
C19 Co1 C1 89.97(14)
C2 Co1 C1 39.57(14)
N1 Co1 C3 126.70(14)
C19 Co1 C3 140.31(16)
C2 Co1 C3 39.47(15)
C1 Co1 C3 65.58(14)
N1 Co1 C5 91.97(11)
C19 Co1 C5 114.69(16)
C2 Co1 C5 65.80(13)
C1 Co1 C5 38.65(15)
C3 Co1 C5 65.22(15)
N1 Co1 C4 93.41(12)
C19 Co1 C4 153.36(15)
C2 Co1 C4 65.66(14)
C1 Co1 C4 65.29(15)
C3 Co1 C4 38.46(15)
C5 Co1 C4 39.21(16)
N1 Co1 P1 93.88(7)
C19 Co1 P1 90.96(9)
C2 Co1 P1 103.45(11)
C1 Co1 P1 141.94(11)
C3 Co1 P1 90.76(10)
C5 Co1 P1 153.38(13)
C4 Co1 P1 114.43(13)
O3 S1 O2 115.92(19)
O3 S1 O1 114.7(2)
O2 S1 O1 113.1(2)
O3 S1 C25 104.2(2)
O2 S1 C25 102.7(2)
O1 S1 C25 104.2(2)
C13 P1 C6 106.92(16)
C13 P1 C7 105.61(13)
C6 P1 C7 100.09(13)
C13 P1 Co1 114.96(10)
C6 P1 Co1 112.23(11)
C7 P1 Co1 115.64(9)
C23 N1 Co1 172.1(2)
C5 C1 C2 108.3(3)
C5 C1 Co1 71.38(19)
C2 C1 Co1 69.18(18)
C1 C2 C3 107.7(3)
C1 C2 Co1 71.25(19)
C3 C2 Co1 71.90(19)
C4 C3 C2 108.1(3)
C4 C3 Co1 71.01(19)
C2 C3 Co1 68.64(19)
C3 C4 C5 108.1(3)
C3 C4 Co1 70.53(19)
C5 C4 Co1 70.26(19)
C1 C5 C4 107.8(3)
C1 C5 Co1 69.96(19)
C4 C5 Co1 70.53(18)
C12 C7 C8 118.9(3)
C12 C7 P1 122.5(2)
C8 C7 P1 118.3(2)
C9 C8 C7 120.3(3)
C8 C9 C10 120.6(3)
C9 C10 C11 119.7(3)
C12 C11 C10 120.4(3)
C11 C12 C7 120.1(3)
C18 C13 C14 120.3(3)
C18 C13 P1 120.4(3)
C14 C13 P1 119.3(2)
C13 C14 C15 118.8(4)
C16 C15 C14 120.5(5)
C15 C16 C17 120.7(4)
C16 C17 C18 120.3(4)
C13 C18 C17 119.3(4)
F1 C19 F2 104.4(2)
F1 C19 C20 102.5(3)
F2 C19 C20 108.9(3)
F1 C19 Co1 114.4(2)
F2 C19 Co1 111.4(2)
C20 C19 Co1 114.5(2)
C21 C20 F3 117.8(4)
C21 C20 C19 129.5(4)
F3 C20 C19 112.7(3)
C20 C21 F4 119.9(4)
C20 C21 C22 128.0(4)
F4 C21 C22 112.0(4)
F5 C22 F6 108.3(4)
F5 C22 F7 108.0(4)
F6 C22 F7 106.0(4)
F5 C22 C21 116.9(4)
F6 C22 C21 109.1(4)
F7 C22 C21 108.1(4)
N1 C23 C24 178.5(4)
F9 C25 F10 103.3(4)
F9 C25 F8 109.5(5)
F10 C25 F8 106.3(4)
F9 C25 S1 113.6(4)
F10 C25 S1 112.8(3)
F8 C25 S1 111.0(4)

loop_
_geom_bond_atom_site_label_1
_geom_bond_atom_site_label_2
_geom_bond_distance
Co1 N1 1.894(2)
Co1 C19 1.971(3)
Co1 C2 2.042(3)
Co1 C1 2.068(3)
Co1 C3 2.084(3)
Co1 C5 2.087(3)
Co1 C4 2.090(3)
Co1 P1 2.2351(8)
S1 O3 1.420(3)
S1 O2 1.422(3)
S1 O1 1.432(3)
S1 C25 1.766(5)
P1 C13 1.807(3)
P1 C6 1.816(3)
P1 C7 1.819(3)
F1 C19 1.370(4)
F2 C19 1.365(4)
F3 C20 1.356(4)
F4 C21 1.349(4)
F5 C22 1.275(5)
F6 C22 1.299(5)
F7 C22 1.314(6)
F8 C25 1.320(5)
F9 C25 1.307(6)
F10 C25 1.317(5)
N1 C23 1.134(4)
C1 C5 1.375(5)
C1 C2 1.391(5)
C2 C3 1.393(5)
C3 C4 1.375(5)
C4 C5 1.401(6)
C7 C12 1.392(4)
C7 C8 1.389(4)
C8 C9 1.380(4)
C9 C10 1.366(5)
C10 C11 1.383(5)
C11 C12 1.380(5)
C13 C18 1.388(5)
C13 C14 1.400(5)
C14 C15 1.393(5)
C15 C16 1.365(7)
C16 C17 1.373(8)
C17 C18 1.390(6)
C19 C20 1.522(5)
C20 C21 1.283(5)
C21 C22 1.492(6)
C23 C24 1.454(4)

loop_
_geom_torsion_atom_site_label_1
_geom_torsion_atom_site_label_2
_geom_torsion_atom_site_label_3
_geom_torsion_atom_site_label_4
_geom_torsion
N1 Co1 P1 C13 -142.76(15)
C19 Co1 P1 C13 -49.97(16)
C2 Co1 P1 C13 52.62(17)
C1 Co1 P1 C13 41.2(2)
C3 Co1 P1 C13 90.37(17)
C5 Co1 P1 C13 115.0(3)
C4 Co1 P1 C13 121.71(17)
N1 Co1 P1 C6 -20.28(14)
C19 Co1 P1 C6 72.51(16)
C2 Co1 P1 C6 175.10(16)
C1 Co1 P1 C6 163.7(2)
C3 Co1 P1 C6 -147.14(17)
C5 Co1 P1 C6 -122.5(2)
C4 Co1 P1 C6 -115.80(16)
N1 Co1 P1 C7 93.68(12)
C19 Co1 P1 C7 -173.52(14)
C2 Co1 P1 C7 -70.93(15)
C1 Co1 P1 C7 -82.36(19)
C3 Co1 P1 C7 -33.18(15)
C5 Co1 P1 C7 -8.6(2)
C4 Co1 P1 C7 -1.84(15)
C19 Co1 N1 C23 122(2)
C2 Co1 N1 C23 -8(2)
C1 Co1 N1 C23 31(2)
C3 Co1 N1 C23 -53(2)
C5 Co1 N1 C23 8(2)
C4 Co1 N1 C23 -32(2)
P1 Co1 N1 C23 -146(2)
N1 Co1 C1 C5 -38.8(3)
C19 Co1 C1 C5 -132.0(2)
C2 Co1 C1 C5 118.9(3)
C3 Co1 C1 C5 80.3(3)
C4 Co1 C1 C5 37.8(2)
P1 Co1 C1 C5 136.5(2)
N1 Co1 C1 C2 -157.6(2)
C19 Co1 C1 C2 109.1(2)
C3 Co1 C1 C2 -38.6(2)
C5 Co1 C1 C2 -118.9(3)
C4 Co1 C1 C2 -81.1(2)
P1 Co1 C1 C2 17.6(3)
C5 C1 C2 C3 2.1(4)
Co1 C1 C2 C3 63.1(2)
C5 C1 C2 Co1 -60.9(2)
N1 Co1 C2 C1 53.5(5)
C19 Co1 C2 C1 -75.0(2)
C3 Co1 C2 C1 116.7(3)
C5 Co1 C2 C1 36.9(2)
C4 Co1 C2 C1 80.0(2)
P1 Co1 C2 C1 -168.9(2)
N1 Co1 C2 C3 -63.2(4)
C19 Co1 C2 C3 168.3(2)
C1 Co1 C2 C3 -116.7(3)
C5 Co1 C2 C3 -79.8(2)
C4 Co1 C2 C3 -36.6(2)
P1 Co1 C2 C3 74.4(2)
C1 C2 C3 C4 -2.3(4)
Co1 C2 C3 C4 60.3(2)
C1 C2 C3 Co1 -62.7(2)
N1 Co1 C3 C4 35.0(3)
C19 Co1 C3 C4 -137.2(3)
C2 Co1 C3 C4 -119.1(3)
C1 Co1 C3 C4 -80.4(2)
C5 Co1 C3 C4 -37.7(2)
P1 Co1 C3 C4 130.4(2)
N1 Co1 C3 C2 154.1(2)
C19 Co1 C3 C2 -18.1(3)
C1 Co1 C3 C2 38.7(2)
C5 Co1 C3 C2 81.4(2)
C4 Co1 C3 C2 119.1(3)
P1 Co1 C3 C2 -110.5(2)
C2 C3 C4 C5 1.6(4)
Co1 C3 C4 C5 60.5(2)
C2 C3 C4 Co1 -58.8(2)
N1 Co1 C4 C3 -152.6(2)
C19 Co1 C4 C3 104.4(4)
C2 Co1 C4 C3 37.6(2)
C1 Co1 C4 C3 81.2(2)
C5 Co1 C4 C3 118.5(3)
P1 Co1 C4 C3 -56.7(2)
N1 Co1 C4 C5 88.9(2)
C19 Co1 C4 C5 -14.1(4)
C2 Co1 C4 C5 -81.0(2)
C1 Co1 C4 C5 -37.3(2)
C3 Co1 C4 C5 -118.5(3)
P1 Co1 C4 C5 -175.25(17)
C2 C1 C5 C4 -1.1(4)
Co1 C1 C5 C4 -60.7(2)
C2 C1 C5 Co1 59.6(2)
C3 C4 C5 C1 -0.3(4)
Co1 C4 C5 C1 60.3(2)
C3 C4 C5 Co1 -60.7(2)
N1 Co1 C5 C1 148.7(2)
C19 Co1 C5 C1 54.8(3)
C2 Co1 C5 C1 -37.7(2)
C3 Co1 C5 C1 -81.3(2)
C4 Co1 C5 C1 -118.3(3)
P1 Co1 C5 C1 -108.6(3)
N1 Co1 C5 C4 -93.0(2)
C19 Co1 C5 C4 173.1(2)
C2 Co1 C5 C4 80.6(2)
C1 Co1 C5 C4 118.3(3)
C3 Co1 C5 C4 37.0(2)
P1 Co1 C5 C4 9.7(4)
C13 P1 C7 C12 12.0(3)
C6 P1 C7 C12 -98.9(3)
Co1 P1 C7 C12 140.3(2)
C13 P1 C7 C8 -174.1(2)
C6 P1 C7 C8 75.0(2)
Co1 P1 C7 C8 -45.7(2)
C12 C7 C8 C9 -1.2(4)
P1 C7 C8 C9 -175.3(2)
C7 C8 C9 C10 -0.1(4)
C8 C9 C10 C11 1.5(5)
C9 C10 C11 C12 -1.5(5)
C10 C11 C12 C7 0.1(5)
C8 C7 C12 C11 1.2(5)
P1 C7 C12 C11 175.1(3)
C6 P1 C13 C18 -15.1(3)
C7 P1 C13 C18 -121.1(3)
Co1 P1 C13 C18 110.2(3)
C6 P1 C13 C14 166.2(3)
C7 P1 C13 C14 60.2(3)
Co1 P1 C13 C14 -68.5(3)
C18 C13 C14 C15 -0.5(5)
P1 C13 C14 C15 178.2(3)
C13 C14 C15 C16 0.3(7)
C14 C15 C16 C17 -0.3(8)
C15 C16 C17 C18 0.4(8)
C14 C13 C18 C17 0.7(5)
P1 C13 C18 C17 -178.1(3)
C16 C17 C18 C13 -0.6(6)
N1 Co1 C19 F1 56.1(2)
C2 Co1 C19 F1 -141.8(2)
C1 Co1 C19 F1 -179.8(3)
C3 Co1 C19 F1 -130.2(2)
C5 Co1 C19 F1 149.5(2)
C4 Co1 C19 F1 159.2(3)
P1 Co1 C19 F1 -37.9(2)
N1 Co1 C19 F2 174.1(2)
C2 Co1 C19 F2 -23.8(2)
C1 Co1 C19 F2 -61.8(2)
C3 Co1 C19 F2 -12.2(3)
C5 Co1 C19 F2 -92.5(2)
C4 Co1 C19 F2 -82.8(4)
P1 Co1 C19 F2 80.1(2)
N1 Co1 C19 C20 -61.8(3)
C2 Co1 C19 C20 100.3(3)
C1 Co1 C19 C20 62.3(3)
C3 Co1 C19 C20 111.9(3)
C5 Co1 C19 C20 31.6(3)
C4 Co1 C19 C20 41.3(5)
P1 Co1 C19 C20 -155.8(3)
F1 C19 C20 C21 128.7(4)
F2 C19 C20 C21 18.5(5)
Co1 C19 C20 C21 -106.9(4)
F1 C19 C20 F3 -49.2(4)
F2 C19 C20 F3 -159.4(3)
Co1 C19 C20 F3 75.2(3)
F3 C20 C21 F4 -178.2(3)
C19 C20 C21 F4 4.0(6)
F3 C20 C21 C22 -1.7(7)
C19 C20 C21 C22 -179.5(4)
C20 C21 C22 F5 3.3(7)
F4 C21 C22 F5 180.0(4)
C20 C21 C22 F6 126.4(5)
F4 C21 C22 F6 -56.9(5)
C20 C21 C22 F7 -118.8(5)
F4 C21 C22 F7 57.9(5)
Co1 N1 C23 C24 -110(13)
O3 S1 C25 F9 59.7(4)
O2 S1 C25 F9 -61.5(4)
O1 S1 C25 F9 -179.7(4)
O3 S1 C25 F10 176.8(4)
O2 S1 C25 F10 55.5(4)
O1 S1 C25 F10 -62.6(4)
O3 S1 C25 F8 -64.1(4)
O2 S1 C25 F8 174.6(4)
O1 S1 C25 F8 56.4(4)
